data_4344798
loop_
_publ_author_name
'Plundrich, Gudrun T.'
'Wadepohl, Hubert'
'Gade, Lutz H.'

_publ_section_title
;
 Synthesis and Reactivity of Group 4 Metal Benzyl Complexes Supported by
 Carbazolide-Based PNP Pincer Ligands.
;
_journal_issue 1
_journal_name_full 'Inorganic chemistry'
_journal_page_first 353
_journal_paper_doi 10.1021/acs.inorgchem.5b02498
_journal_volume 55
_journal_year 2015
_chemical_formula_moiety 'C48 H67 N P2 Zr, C3.5 H3.5'
_chemical_formula_sum 'C51.5 H71 N P2 Zr'
_chemical_formula_weight 857.25
_chemical_properties_physical 'air-sensitive, moisture-sensitive'
_space_group_crystal_system triclinic
_space_group_IT_number 2
_space_group_name_Hall '-P 1'
_space_group_name_H-M_alt 'P -1'
_symmetry_cell_setting triclinic
_symmetry_Int_Tables_number 2
_symmetry_space_group_name_Hall '-P 1'
_symmetry_space_group_name_H-M 'P -1'
_atom_sites_solution_hydrogens mixed
_atom_sites_solution_primary direct
_atom_sites_solution_secondary difmap
_audit_block_code ga_gp35
_audit_creation_date 2015-10-21
_audit_creation_method
;
Olex2 1.2
(compiled 2015.09.30 svn.r3233 for OlexSys, GUI svn.r5103)
;
_audit_update_record '21.10.2015 18:08:25 CEST UTC+02:00  encif 1.36'
_cell_angle_alpha 99.162(7)
_cell_angle_beta 91.086(6)
_cell_angle_gamma 96.061(10)
_cell_formula_units_Z 2
_cell_length_a 9.824(5)
_cell_length_b 12.521(6)
_cell_length_c 20.151(8)
_cell_measurement_reflns_used 8035
_cell_measurement_temperature 100(2)
_cell_measurement_theta_max 32.10
_cell_measurement_theta_min 2.29
_cell_volume 2432(2)
_computing_cell_refinement
;
SAINT (see _computing_data_reduction). Includes estimated systematic errors
 of the unit cell constants from Monte Carlo simulations.
;
_computing_data_collection 'SMART-5.631 (Bruker AXS, 2003)'
_computing_data_reduction 'SAINT (Bruker AXS, 1997-2013),SADABS-2014_5 (Sheldrick and Bruker AXS, 1997-2014)'
_computing_molecular_graphics 'Olex2 (Dolomanov et al., 2009)'
_computing_publication_material 'encif (Wadepohl, 2009-15); encifer 1.5 (CCDC, 2014)'
_computing_structure_refinement 'ShelXL (Sheldrick, 2015)'
_computing_structure_solution 'SIR2014 (Giacovazzo et al., 2014)'
_diffrn_ambient_environment 'perfluoro polyether oil / N~2~'
_diffrn_ambient_temperature 100(1)
_diffrn_detector 'CCD plate'
_diffrn_detector_area_resol_mean 8.19
_diffrn_detector_type CCD-PXL-KAF2
_diffrn_measured_fraction_theta_full 1.000
_diffrn_measured_fraction_theta_max 0.931
_diffrn_measurement_device 'three-circle diffractometer'
_diffrn_measurement_device_type 'Bruker AXS Smart 1000'
_diffrn_measurement_method '\f- and \w-scans'
_diffrn_measurement_specimen_support 'polyimid foil'
_diffrn_radiation_monochromator graphite
_diffrn_radiation_probe x-ray
_diffrn_radiation_type MoK\a
_diffrn_radiation_wavelength 0.71073
_diffrn_reflns_av_R_equivalents 0.0326
_diffrn_reflns_av_unetI/netI 0.0313
_diffrn_reflns_laue_measured_fraction_full 1.000
_diffrn_reflns_laue_measured_fraction_max 0.931
_diffrn_reflns_limit_h_max 14
_diffrn_reflns_limit_h_min -14
_diffrn_reflns_limit_k_max 18
_diffrn_reflns_limit_k_min -18
_diffrn_reflns_limit_l_max 30
_diffrn_reflns_limit_l_min -30
_diffrn_reflns_number 63462
_diffrn_reflns_point_group_measured_fraction_full 1.000
_diffrn_reflns_point_group_measured_fraction_max 0.931
_diffrn_reflns_theta_full 25.242
_diffrn_reflns_theta_max 32.535
_diffrn_reflns_theta_min 1.024
_diffrn_source 'sealed X-Ray tube (Mo)'
_diffrn_source_type 'fine focus tube'
_diffrn_standards_number 0
_exptl_absorpt_coefficient_mu 0.325
_exptl_absorpt_correction_T_max 0.7464
_exptl_absorpt_correction_T_min 0.6970
_exptl_absorpt_correction_type multi-scan
_exptl_absorpt_process_details
;
multi-scan from symmetry-related measurements (Blessing 1995)
SADABS (see _computing_data_reduction)
;
_exptl_crystal_colour orange
_exptl_crystal_density_diffrn 1.171
_exptl_crystal_description block
_exptl_crystal_F_000 914
_exptl_crystal_size_max 0.100
_exptl_crystal_size_mid 0.100
_exptl_crystal_size_min 0.100
_refine_diff_density_max 0.782
_refine_diff_density_min -0.415
_refine_diff_density_rms 0.079
_refine_ls_extinction_method none
_refine_ls_goodness_of_fit_ref 1.067
_refine_ls_hydrogen_treatment mixed
_refine_ls_matrix_type full
_refine_ls_number_parameters 541
_refine_ls_number_reflns 16440
_refine_ls_number_restraints 25
_refine_ls_restrained_S_all 1.071
_refine_ls_R_factor_all 0.0409
_refine_ls_R_factor_gt 0.0320
_refine_ls_shift/su_max 0.003
_refine_ls_shift/su_mean 0.000
_refine_ls_structure_factor_coef Fsqd
_refine_ls_weighting_details 'w=1/[\s^2^(Fo^2^)+(0.0448P)^2^+0.8687P] where P=(Fo^2^+2Fc^2^)/3'
_refine_ls_weighting_scheme calc
_refine_ls_wR_factor_gt 0.0806
_refine_ls_wR_factor_ref 0.0882
_reflns_Friedel_coverage 0.000
_reflns_number_gt 14135
_reflns_number_total 16440
_reflns_threshold_expression 'I > 2\s(I)'
_cod_data_source_file ic5b02498_si_002.cif
_cod_data_source_block ga_gp35_sq
_cod_original_cell_volume 2431.8(18)
_cod_original_formula_sum 'C51.50 H71 N P2 Zr'
_cod_database_code 4344798
_audit_block_refno 2453
_shelx_space_group_comment
;
The symmetry employed for this shelxl refinement is uniquely defined
by the following loop, which should always be used as a source of
symmetry information in preference to the above space-group names.
They are only intended as comments.
;
_shelx_estimated_absorpt_t_max 0.968
_shelx_estimated_absorpt_t_min 0.968
_shelxl_version_number 2014/7
_olex2_refinement_description
;
1. Fixed Uiso
 At 1.2 times of:
  All C(H) groups, All C(H,H) groups
 At 1.5 times of:
  All C(H,H,H) groups, All C(H,H,H,H,H,H) groups
2. Restrained distances
 P1-C27A \\sim P1-C27B
 with sigma of 0.02
 C27A-C29A \\sim C27B-C29B \\sim C27A-C28 \\sim C27B-C28
 with sigma of 0.02
3. Rigid body (RIGU) restrains
 C28, C27A, C29A, C27B, C29B
 with sigma for 1-2 distances of 0.004 and sigma for 1-3 distances of 0.004
4. Others
 Sof(H28D)=Sof(H28E)=Sof(H28F)=Sof(C27B)=Sof(H27B)=Sof(C29B)=Sof(H29D)=
 Sof(H29E)=Sof(H29F)=1-FVAR(1)
 Sof(H28A)=Sof(H28B)=Sof(H28C)=Sof(C27A)=Sof(H27A)=Sof(C29A)=Sof(H29A)=
 Sof(H29B)=Sof(H29C)=FVAR(1)
 Fixed Sof: C87(0.5) H87A(0.5) H87B(0.5) H87C(0.5)
5.a Ternary CH refined with riding coordinates:
 C24(H24), C30(H30), C33(H33), C27A(H27A), C27B(H27B)
5.b Secondary CH2 refined with riding coordinates:
 C14(H14A,H14B), C48(H48A,H48B), C55(H55A,H55B)
5.c Me refined with riding coordinates:
 C28(H28A,H28B,H28C), C28(H28D,H28E,H28F), C87(H87A,H87B,H87C)
5.d Aromatic/amide H refined with riding coordinates:
 C4(H4), C6(H6), C9(H9), C11(H11), C50(H50), C51(H51), C52(H52), C53(H53),
 C54(H54), C57(H57), C58(H58), C59(H59), C60(H60), C61(H61), C82(H82), C83(H83)
5.e Idealised Me refined as rotating group:
 C17(H17A,H17B,H17C), C18(H18A,H18B,H18C), C19(H19A,H19B,H19C), C21(H21A,H21B,
 H21C), C22(H22A,H22B,H22C), C23(H23A,H23B,H23C), C25(H25A,H25B,H25C), C26(H26A,
 H26B,H26C), C31(H31A,H31B,H31C), C32(H32A,H32B,H32C), C34(H34A,H34B,H34C),
 C35(H35A,H35B,H35C), C29A(H29A,H29B,H29C), C29B(H29D,H29E,H29F)
;
_olex2_submission_special_instructions 'No special instructions were received'
_platon_squeeze_void_probe_radius 1.20

loop_
_symmetry_equiv_pos_as_xyz
'x, y, z'
'-x, -y, -z'

loop_
_atom_site_label
_atom_site_type_symbol
_atom_site_fract_x
_atom_site_fract_y
_atom_site_fract_z
_atom_site_U_iso_or_equiv
_atom_site_adp_type
_atom_site_occupancy
_atom_site_site_symmetry_order
_atom_site_calc_flag
_atom_site_refinement_flags_posn
_atom_site_refinement_flags_adp
_atom_site_refinement_flags_occupancy
_atom_site_disorder_assembly
_atom_site_disorder_group
Zr Zr 0.47629(2) 0.68897(2) 0.85608(2) 0.01036(3) Uani 1 1 d . . . . .
P1 P 0.53494(3) 0.85969(3) 0.78130(2) 0.01339(6) Uani 1 1 d D . . . .
P2 P 0.64210(3) 0.54288(2) 0.79985(2) 0.01196(6) Uani 1 1 d . . . . .
N1 N 0.36260(10) 0.64193(8) 0.76129(5) 0.01145(17) Uani 1 1 d . . . . .
C2 C 0.31287(12) 0.53140(9) 0.75639(6) 0.01104(19) Uani 1 1 d . . . . .
C3 C 0.36403(12) 0.46003(9) 0.79524(6) 0.01146(19) Uani 1 1 d . . . . .
C4 C 0.29222(12) 0.35622(10) 0.78770(6) 0.0133(2) Uani 1 1 d . . . . .
H4 H 0.3194 0.3068 0.8153 0.016 Uiso 1 1 calc R . . . .
C5 C 0.18095(12) 0.32098(9) 0.74100(6) 0.0132(2) Uani 1 1 d . . . . .
C6 C 0.14014(12) 0.39184(10) 0.69974(6) 0.0129(2) Uani 1 1 d . . . . .
H6 H 0.0686 0.3684 0.6666 0.015 Uiso 1 1 calc R . . . .
C7 C 0.20618(12) 0.49867(9) 0.70782(6) 0.0114(2) Uani 1 1 d . . . . .
C8 C 0.19153(12) 0.59394(9) 0.67685(6) 0.0119(2) Uani 1 1 d . . . . .
C9 C 0.10811(12) 0.61192(10) 0.62390(6) 0.0141(2) Uani 1 1 d . . . . .
H9 H 0.0427 0.5553 0.6021 0.017 Uiso 1 1 calc R . . . .
C10 C 0.12093(13) 0.71322(10) 0.60304(6) 0.0147(2) Uani 1 1 d . . . . .
C11 C 0.21567(13) 0.79593(10) 0.63857(6) 0.0150(2) Uani 1 1 d . . . . .
H11 H 0.2239 0.8652 0.6246 0.018 Uiso 1 1 calc R . . . .
C12 C 0.29818(12) 0.78212(10) 0.69310(6) 0.0130(2) Uani 1 1 d . . . . .
C13 C 0.28852(12) 0.67821(9) 0.71091(6) 0.0120(2) Uani 1 1 d . . . . .
C14 C 0.38487(13) 0.88083(10) 0.73141(6) 0.0153(2) Uani 1 1 d . . . . .
H14A H 0.3244 0.9221 0.7621 0.018 Uiso 1 1 calc R . . . .
H14B H 0.4170 0.9279 0.6985 0.018 Uiso 1 1 calc R . . . .
C15 C 0.48710(12) 0.49904(9) 0.83963(6) 0.0119(2) Uani 1 1 d . . . . .
H15 H 0.5031(17) 0.4535(13) 0.8703(8) 0.014 Uiso 1 1 d R . . . .
C16 C 0.11311(13) 0.20360(10) 0.73642(7) 0.0177(2) Uani 1 1 d . . . . .
C17 C 0.21780(17) 0.12369(12) 0.71335(10) 0.0329(4) Uani 1 1 d . . . . .
H17A H 0.2503 0.1355 0.6691 0.049 Uiso 1 1 calc GR . . . .
H17B H 0.1744 0.0488 0.7103 0.049 Uiso 1 1 calc GR . . . .
H17C H 0.2955 0.1358 0.7459 0.049 Uiso 1 1 calc GR . . . .
C18 C 0.06278(16) 0.18432(12) 0.80551(8) 0.0280(3) Uani 1 1 d . . . . .
H18A H 0.1410 0.1945 0.8377 0.042 Uiso 1 1 calc GR . . . .
H18B H 0.0176 0.1099 0.8020 0.042 Uiso 1 1 calc GR . . . .
H18C H -0.0024 0.2362 0.8210 0.042 Uiso 1 1 calc GR . . . .
C19 C -0.00931(15) 0.17780(12) 0.68605(9) 0.0271(3) Uani 1 1 d . . . . .
H19A H -0.0773 0.2285 0.6990 0.041 Uiso 1 1 calc GR . . . .
H19B H -0.0508 0.1031 0.6860 0.041 Uiso 1 1 calc GR . . . .
H19C H 0.0218 0.1853 0.6409 0.041 Uiso 1 1 calc GR . . . .
C20 C 0.04449(14) 0.73309(11) 0.53989(6) 0.0190(2) Uani 1 1 d . . . . .
C21 C 0.14200(18) 0.71709(18) 0.48131(8) 0.0367(4) Uani 1 1 d . . . . .
H21A H 0.2240 0.7696 0.4911 0.055 Uiso 1 1 calc GR . . . .
H21B H 0.0957 0.7285 0.4399 0.055 Uiso 1 1 calc GR . . . .
H21C H 0.1685 0.6430 0.4755 0.055 Uiso 1 1 calc GR . . . .
C22 C 0.00052(19) 0.84844(13) 0.54894(9) 0.0324(4) Uani 1 1 d . . . . .
H22A H -0.0579 0.8591 0.5878 0.049 Uiso 1 1 calc GR . . . .
H22B H -0.0505 0.8580 0.5084 0.049 Uiso 1 1 calc GR . . . .
H22C H 0.0819 0.9019 0.5564 0.049 Uiso 1 1 calc GR . . . .
C23 C -0.08442(17) 0.65293(14) 0.52158(8) 0.0296(3) Uani 1 1 d . . . . .
H23A H -0.0587 0.5787 0.5117 0.044 Uiso 1 1 calc GR . . . .
H23B H -0.1311 0.6704 0.4819 0.044 Uiso 1 1 calc GR . . . .
H23C H -0.1459 0.6584 0.5594 0.044 Uiso 1 1 calc GR . . . .
C24 C 0.58512(15) 1.00014(11) 0.82760(7) 0.0222(3) Uani 1 1 d . . . . .
H24 H 0.6683 0.9965 0.8562 0.027 Uiso 1 1 calc R . . . .
C25 C 0.62371(19) 1.08716(14) 0.78366(9) 0.0353(4) Uani 1 1 d . . . . .
H25A H 0.7046 1.0691 0.7582 0.053 Uiso 1 1 calc GR . . . .
H25B H 0.6442 1.1583 0.8123 0.053 Uiso 1 1 calc GR . . . .
H25C H 0.5471 1.0897 0.7523 0.053 Uiso 1 1 calc GR . . . .
C26 C 0.47388(18) 1.03595(12) 0.87543(8) 0.0274(3) Uani 1 1 d . . . . .
H26A H 0.3941 1.0497 0.8494 0.041 Uiso 1 1 calc GR . . . .
H26B H 0.5092 1.1027 0.9057 0.041 Uiso 1 1 calc GR . . . .
H26C H 0.4469 0.9784 0.9019 0.041 Uiso 1 1 calc GR . . . .
C28 C 0.80696(16) 0.83546(16) 0.75304(10) 0.0342(4) Uani 1 1 d D U . . .
H28A H 0.8329 0.8955 0.7900 0.051 Uiso 0.629(4) 1 calc R . P A 1
H28B H 0.7970 0.7665 0.7706 0.051 Uiso 0.629(4) 1 calc R . P A 1
H28C H 0.8782 0.8336 0.7196 0.051 Uiso 0.629(4) 1 calc R . P A 1
H28D H 0.8062 0.8046 0.7948 0.051 Uiso 0.371(4) 1 calc R . P A 2
H28E H 0.8757 0.8041 0.7236 0.051 Uiso 0.371(4) 1 calc R . P A 2
H28F H 0.8295 0.9146 0.7635 0.051 Uiso 0.371(4) 1 calc R . P A 2
C30 C 0.77905(13) 0.50407(10) 0.85218(7) 0.0166(2) Uani 1 1 d . . . . .
H30 H 0.7670 0.5430 0.8987 0.020 Uiso 1 1 calc R . . . .
C31 C 0.92133(14) 0.54815(14) 0.83303(8) 0.0278(3) Uani 1 1 d . . . . .
H31A H 0.9454 0.5057 0.7906 0.042 Uiso 1 1 calc GR . . . .
H31B H 0.9886 0.5424 0.8685 0.042 Uiso 1 1 calc GR . . . .
H31C H 0.9213 0.6246 0.8278 0.042 Uiso 1 1 calc GR . . . .
C32 C 0.77362(17) 0.38391(12) 0.85892(10) 0.0318(4) Uani 1 1 d . . . . .
H32A H 0.6800 0.3564 0.8682 0.048 Uiso 1 1 calc GR . . . .
H32B H 0.8358 0.3758 0.8959 0.048 Uiso 1 1 calc GR . . . .
H32C H 0.8016 0.3424 0.8169 0.048 Uiso 1 1 calc GR . . . .
C33 C 0.64000(14) 0.47351(11) 0.71106(6) 0.0178(2) Uani 1 1 d . . . . .
H33 H 0.5604 0.4977 0.6880 0.021 Uiso 1 1 calc R . . . .
C34 C 0.76662(17) 0.51008(14) 0.67382(8) 0.0296(3) Uani 1 1 d . . . . .
H34A H 0.7908 0.5887 0.6871 0.044 Uiso 1 1 calc GR . . . .
H34B H 0.7467 0.4934 0.6252 0.044 Uiso 1 1 calc GR . . . .
H34C H 0.8434 0.4716 0.6854 0.044 Uiso 1 1 calc GR . . . .
C35 C 0.61525(17) 0.34915(12) 0.70080(8) 0.0268(3) Uani 1 1 d . . . . .
H35A H 0.6966 0.3201 0.7166 0.040 Uiso 1 1 calc GR . . . .
H35B H 0.5971 0.3209 0.6529 0.040 Uiso 1 1 calc GR . . . .
H35C H 0.5362 0.3269 0.7263 0.040 Uiso 1 1 calc GR . . . .
C48 C 0.28335(13) 0.66116(10) 0.91704(6) 0.0154(2) Uani 1 1 d . . . . .
H48A H 0.2189 0.5999 0.8939 0.018 Uiso 1 1 calc R . . . .
H48B H 0.3068 0.6477 0.9628 0.018 Uiso 1 1 calc R . . . .
C49 C 0.22707(12) 0.76673(10) 0.91897(6) 0.0150(2) Uani 1 1 d . . . . .
C50 C 0.23166(13) 0.84355(11) 0.97880(7) 0.0201(2) Uani 1 1 d . . . . .
H50 H 0.2717 0.8270 1.0187 0.024 Uiso 1 1 calc R . . . .
C51 C 0.17927(14) 0.94220(12) 0.98061(8) 0.0259(3) Uani 1 1 d . . . . .
H51 H 0.1812 0.9912 1.0219 0.031 Uiso 1 1 calc R . . . .
C52 C 0.12375(15) 0.97045(12) 0.92266(9) 0.0273(3) Uani 1 1 d . . . . .
H52 H 0.0893 1.0388 0.9239 0.033 Uiso 1 1 calc R . . . .
C53 C 0.11959(14) 0.89707(12) 0.86300(8) 0.0230(3) Uani 1 1 d . . . . .
H53 H 0.0823 0.9156 0.8230 0.028 Uiso 1 1 calc R . . . .
C54 C 0.16956(13) 0.79642(11) 0.86117(7) 0.0171(2) Uani 1 1 d . . . . .
H54 H 0.1646 0.7470 0.8200 0.020 Uiso 1 1 calc R . . . .
C55 C 0.59073(14) 0.81815(10) 0.93788(6) 0.0181(2) Uani 1 1 d . . . . .
H55A H 0.6467 0.8752 0.9185 0.022 Uiso 1 1 calc R . . . .
H55B H 0.5276 0.8522 0.9705 0.022 Uiso 1 1 calc R . . . .
C56 C 0.67596(13) 0.74702(10) 0.96789(6) 0.0145(2) Uani 1 1 d . . . . .
C57 C 0.81996(14) 0.75616(11) 0.96281(6) 0.0181(2) Uani 1 1 d . . . . .
H57 H 0.8633 0.8091 0.9389 0.022 Uiso 1 1 calc R . . . .
C58 C 0.89901(14) 0.68971(12) 0.99179(7) 0.0207(3) Uani 1 1 d . . . . .
H58 H 0.9959 0.6997 0.9892 0.025 Uiso 1 1 calc R . . . .
C59 C 0.83823(14) 0.60841(12) 1.02463(7) 0.0212(3) Uani 1 1 d . . . . .
H59 H 0.8928 0.5625 1.0442 0.025 Uiso 1 1 calc R . . . .
C60 C 0.69693(14) 0.59529(11) 1.02836(7) 0.0204(3) Uani 1 1 d . . . . .
H60 H 0.6543 0.5390 1.0499 0.025 Uiso 1 1 calc R . . . .
C61 C 0.61662(13) 0.66389(11) 1.00092(6) 0.0172(2) Uani 1 1 d . . . . .
H61 H 0.5200 0.6542 1.0046 0.021 Uiso 1 1 calc R . . . .
C27A C 0.6741(3) 0.8519(3) 0.72091(13) 0.0178(5) Uani 0.629(4) 1 d D U P A 1
H27A H 0.6864 0.9214 0.7022 0.021 Uiso 0.629(4) 1 calc R . P A 1
C29A C 0.6336(2) 0.75820(19) 0.66321(11) 0.0239(6) Uani 0.629(4) 1 d D U P A 1
H29A H 0.6065 0.6915 0.6816 0.036 Uiso 0.629(4) 1 calc GR . P A 1
H29B H 0.7117 0.7474 0.6343 0.036 Uiso 0.629(4) 1 calc GR . P A 1
H29C H 0.5566 0.7757 0.6368 0.036 Uiso 0.629(4) 1 calc GR . P A 1
C27B C 0.6553(5) 0.8072(5) 0.7149(2) 0.0201(9) Uani 0.371(4) 1 d D U P A 2
H27B H 0.6348 0.7262 0.7046 0.024 Uiso 0.371(4) 1 calc R . P A 2
C29B C 0.6456(5) 0.8518(4) 0.6490(2) 0.0298(11) Uani 0.371(4) 1 d D U P A 2
H29D H 0.5510 0.8377 0.6309 0.045 Uiso 0.371(4) 1 calc GR . P A 2
H29E H 0.7062 0.8161 0.6166 0.045 Uiso 0.371(4) 1 calc GR . P A 2
H29F H 0.6733 0.9304 0.6573 0.045 Uiso 0.371(4) 1 calc GR . P A 2
C81 C 0.47861(17) 0.39181(19) 0.50989(9) 0.0402(4) Uani 1 1 d . . . . .
C82 C 0.41788(17) 0.47208(19) 0.55092(8) 0.0411(5) Uani 1 1 d . . . . .
H82 H 0.3613 0.4532 0.5859 0.049 Uiso 1 1 calc R . . . .
C83 C 0.43895(17) 0.57797(19) 0.54125(9) 0.0417(5) Uani 1 1 d . . . . .
H83 H 0.3969 0.6320 0.5698 0.050 Uiso 1 1 calc R . . . .
C87 C 0.4508(4) 0.2893(3) 0.51920(17) 0.0306(6) Uani 0.5 1 d . . P . .
H87A H 0.5003 0.2420 0.4870 0.046 Uiso 0.5 1 calc R . P . .
H87B H 0.4793 0.2827 0.5651 0.046 Uiso 0.5 1 calc R . P . .
H87C H 0.3521 0.2675 0.5124 0.046 Uiso 0.5 1 calc R . P . .

loop_
_atom_site_aniso_label
_atom_site_aniso_U_11
_atom_site_aniso_U_22
_atom_site_aniso_U_33
_atom_site_aniso_U_23
_atom_site_aniso_U_13
_atom_site_aniso_U_12
Zr 0.01123(5) 0.00896(5) 0.01059(5) 0.00138(4) -0.00120(4) 0.00027(4)
P1 0.01271(13) 0.01466(14) 0.01305(13) 0.00355(10) 0.00017(10) 0.00068(11)
P2 0.01047(13) 0.01135(13) 0.01375(13) 0.00129(10) -0.00010(10) 0.00096(10)
N1 0.0125(4) 0.0095(4) 0.0121(4) 0.0016(3) -0.0007(3) 0.0008(3)
C2 0.0111(5) 0.0096(5) 0.0119(5) 0.0004(4) -0.0001(4) 0.0012(4)
C3 0.0110(5) 0.0112(5) 0.0119(5) 0.0007(4) -0.0009(4) 0.0017(4)
C4 0.0115(5) 0.0111(5) 0.0174(5) 0.0023(4) -0.0006(4) 0.0019(4)
C5 0.0109(5) 0.0099(5) 0.0181(5) -0.0001(4) -0.0005(4) 0.0012(4)
C6 0.0112(5) 0.0122(5) 0.0143(5) -0.0010(4) -0.0012(4) 0.0018(4)
C7 0.0108(5) 0.0115(5) 0.0114(5) 0.0000(4) 0.0005(4) 0.0017(4)
C8 0.0119(5) 0.0127(5) 0.0106(5) 0.0001(4) 0.0009(4) 0.0021(4)
C9 0.0141(5) 0.0163(5) 0.0115(5) 0.0001(4) -0.0008(4) 0.0026(4)
C10 0.0160(5) 0.0169(5) 0.0116(5) 0.0021(4) -0.0011(4) 0.0044(4)
C11 0.0176(5) 0.0145(5) 0.0136(5) 0.0035(4) -0.0008(4) 0.0039(4)
C12 0.0143(5) 0.0119(5) 0.0125(5) 0.0012(4) -0.0002(4) 0.0016(4)
C13 0.0134(5) 0.0118(5) 0.0107(5) 0.0010(4) 0.0000(4) 0.0027(4)
C14 0.0176(5) 0.0107(5) 0.0173(5) 0.0024(4) -0.0032(4) 0.0014(4)
C15 0.0113(5) 0.0111(5) 0.0133(5) 0.0029(4) -0.0016(4) 0.0008(4)
C16 0.0144(5) 0.0099(5) 0.0278(6) 0.0014(4) -0.0056(5) 0.0005(4)
C17 0.0255(7) 0.0138(6) 0.0556(11) -0.0075(6) -0.0079(7) 0.0067(5)
C18 0.0279(7) 0.0205(7) 0.0358(8) 0.0113(6) -0.0026(6) -0.0066(6)
C19 0.0226(7) 0.0158(6) 0.0412(8) 0.0056(6) -0.0143(6) -0.0049(5)
C20 0.0215(6) 0.0227(6) 0.0135(5) 0.0037(5) -0.0042(4) 0.0057(5)
C21 0.0343(9) 0.0645(12) 0.0163(6) 0.0154(7) 0.0024(6) 0.0156(8)
C22 0.0402(9) 0.0260(8) 0.0322(8) 0.0050(6) -0.0157(7) 0.0115(7)
C23 0.0292(8) 0.0332(8) 0.0259(7) 0.0070(6) -0.0152(6) -0.0001(6)
C24 0.0253(7) 0.0159(6) 0.0242(6) 0.0072(5) -0.0097(5) -0.0077(5)
C25 0.0392(9) 0.0240(7) 0.0423(9) 0.0184(7) -0.0122(7) -0.0160(7)
C26 0.0425(9) 0.0142(6) 0.0234(7) -0.0015(5) -0.0075(6) 0.0014(6)
C28 0.0174(7) 0.0424(10) 0.0468(10) 0.0157(8) 0.0087(6) 0.0071(6)
C30 0.0121(5) 0.0165(6) 0.0202(6) 0.0007(4) -0.0031(4) 0.0016(4)
C31 0.0111(6) 0.0406(9) 0.0308(7) 0.0035(6) 0.0000(5) 0.0022(5)
C32 0.0264(7) 0.0203(7) 0.0496(10) 0.0074(6) -0.0150(7) 0.0071(6)
C33 0.0179(6) 0.0196(6) 0.0153(5) 0.0005(4) 0.0011(4) 0.0023(5)
C34 0.0328(8) 0.0317(8) 0.0225(7) 0.0008(6) 0.0119(6) -0.0005(6)
C35 0.0308(8) 0.0200(7) 0.0260(7) -0.0064(5) 0.0041(6) 0.0010(5)
C48 0.0138(5) 0.0145(5) 0.0175(5) 0.0025(4) 0.0003(4) 0.0000(4)
C49 0.0106(5) 0.0145(5) 0.0188(5) 0.0014(4) 0.0032(4) -0.0016(4)
C50 0.0151(6) 0.0209(6) 0.0215(6) -0.0031(5) 0.0012(5) -0.0014(5)
C51 0.0180(6) 0.0203(6) 0.0341(8) -0.0099(5) 0.0051(5) -0.0013(5)
C52 0.0189(6) 0.0154(6) 0.0477(9) 0.0036(6) 0.0084(6) 0.0030(5)
C53 0.0170(6) 0.0219(6) 0.0326(7) 0.0103(5) 0.0057(5) 0.0043(5)
C54 0.0141(5) 0.0178(6) 0.0193(6) 0.0029(4) 0.0042(4) 0.0011(4)
C55 0.0232(6) 0.0133(5) 0.0168(5) 0.0021(4) -0.0062(5) -0.0015(5)
C56 0.0179(6) 0.0133(5) 0.0107(5) 0.0002(4) -0.0023(4) -0.0027(4)
C57 0.0200(6) 0.0168(6) 0.0159(5) 0.0022(4) 0.0003(4) -0.0054(5)
C58 0.0149(6) 0.0245(7) 0.0211(6) 0.0016(5) -0.0008(5) -0.0023(5)
C59 0.0202(6) 0.0258(7) 0.0187(6) 0.0063(5) -0.0020(5) 0.0044(5)
C60 0.0223(6) 0.0221(6) 0.0191(6) 0.0097(5) 0.0041(5) 0.0023(5)
C61 0.0157(5) 0.0195(6) 0.0168(5) 0.0043(4) 0.0024(4) 0.0008(4)
C27A 0.0170(11) 0.0168(12) 0.0198(10) 0.0043(10) 0.0051(8) 0.0006(10)
C29A 0.0237(11) 0.0267(12) 0.0203(10) 0.0001(8) 0.0077(8) 0.0019(8)
C27B 0.0165(19) 0.018(2) 0.028(2) 0.0076(19) 0.0066(14) 0.0036(18)
C29B 0.031(2) 0.034(2) 0.0256(19) 0.0068(16) 0.0114(16) 0.0051(17)
C81 0.0205(7) 0.0689(13) 0.0260(8) -0.0021(8) -0.0010(6) -0.0039(8)
C82 0.0206(7) 0.0752(14) 0.0219(7) -0.0022(8) 0.0034(6) -0.0052(8)
C83 0.0198(7) 0.0729(14) 0.0267(8) -0.0065(8) 0.0043(6) 0.0008(8)
C87 0.0335(16) 0.0304(16) 0.0291(15) 0.0082(12) -0.0039(12) 0.0050(13)

loop_
_atom_type_symbol
_atom_type_description
_atom_type_scat_dispersion_real
_atom_type_scat_dispersion_imag
_atom_type_scat_source
C C 0.0033 0.0016 'International Tables Vol C Tables 4.2.6.8 and 6.1.1.4'
H H 0.0000 0.0000 'International Tables Vol C Tables 4.2.6.8 and 6.1.1.4'
N N 0.0061 0.0033 'International Tables Vol C Tables 4.2.6.8 and 6.1.1.4'
P P 0.1023 0.0942 'International Tables Vol C Tables 4.2.6.8 and 6.1.1.4'
Zr Zr -2.9673 0.5597 'International Tables Vol C Tables 4.2.6.8 and 6.1.1.4'

loop_
_geom_angle_atom_site_label_1
_geom_angle_atom_site_label_2
_geom_angle_atom_site_label_3
_geom_angle
_geom_angle_site_symmetry_1
_geom_angle_site_symmetry_3
P2 Zr P1 101.44(3) . .
N1 Zr P1 73.21(4) . .
N1 Zr P2 83.31(4) . .
N1 Zr C15 80.02(4) . .
N1 Zr C48 92.50(5) . .
N1 Zr C55 151.67(4) . .
C15 Zr P1 136.69(3) . .
C15 Zr P2 41.12(3) . .
C48 Zr P1 125.84(3) . .
C48 Zr P2 129.10(4) . .
C48 Zr C15 88.10(4) . .
C55 Zr P1 80.16(5) . .
C55 Zr P2 111.79(5) . .
C55 Zr C15 127.33(5) . .
C55 Zr C48 95.37(5) . .
C14 P1 Zr 111.79(5) . .
C14 P1 C24 101.15(6) . .
C14 P1 C27A 104.41(10) . .
C14 P1 C27B 102.85(15) . .
C24 P1 Zr 118.66(5) . .
C24 P1 C27B 115.99(18) . .
C27A P1 Zr 119.30(10) . .
C27A P1 C24 99.02(11) . .
C27B P1 Zr 105.35(16) . .
C15 P2 Zr 59.19(5) . .
C15 P2 C30 103.38(7) . .
C15 P2 C33 110.25(6) . .
C30 P2 Zr 119.31(5) . .
C30 P2 C33 112.57(6) . .
C33 P2 Zr 128.11(4) . .
C2 N1 Zr 107.37(7) . .
C13 N1 Zr 145.46(8) . .
C13 N1 C2 104.23(9) . .
C3 C2 N1 124.19(11) . .
C3 C2 C7 122.86(11) . .
C7 C2 N1 112.95(10) . .
C2 C3 C15 118.75(10) . .
C4 C3 C2 115.50(11) . .
C4 C3 C15 125.75(11) . .
C3 C4 H4 118.4 . .
C3 C4 C5 123.26(11) . .
C5 C4 H4 118.4 . .
C4 C5 C16 118.06(11) . .
C6 C5 C4 119.28(11) . .
C6 C5 C16 122.62(11) . .
C5 C6 H6 120.4 . .
C5 C6 C7 119.11(11) . .
C7 C6 H6 120.4 . .
C2 C7 C6 119.68(11) . .
C2 C7 C8 105.06(10) . .
C6 C7 C8 135.26(11) . .
C9 C8 C7 132.72(11) . .
C9 C8 C13 121.02(11) . .
C13 C8 C7 106.24(10) . .
C8 C9 H9 120.1 . .
C10 C9 C8 119.78(11) . .
C10 C9 H9 120.1 . .
C9 C10 C11 118.01(11) . .
C9 C10 C20 121.77(11) . .
C11 C10 C20 120.02(11) . .
C10 C11 H11 118.0 . .
C12 C11 C10 123.93(12) . .
C12 C11 H11 118.0 . .
C11 C12 C13 116.98(11) . .
C11 C12 C14 118.49(11) . .
C13 C12 C14 124.42(11) . .
N1 C13 C8 111.42(10) . .
C12 C13 N1 128.42(11) . .
C12 C13 C8 120.15(11) . .
P1 C14 H14A 107.7 . .
P1 C14 H14B 107.7 . .
C12 C14 P1 118.63(9) . .
C12 C14 H14A 107.7 . .
C12 C14 H14B 107.7 . .
H14A C14 H14B 107.1 . .
Zr C15 H15 130.4(10) . .
P2 C15 Zr 79.69(5) . .
P2 C15 H15 112.0(10) . .
C3 C15 Zr 100.89(7) . .
C3 C15 P2 117.08(9) . .
C3 C15 H15 113.4(10) . .
C5 C16 C17 109.54(11) . .
C18 C16 C5 109.89(11) . .
C18 C16 C17 109.02(13) . .
C19 C16 C5 112.57(11) . .
C19 C16 C17 107.54(12) . .
C19 C16 C18 108.19(12) . .
C16 C17 H17A 109.5 . .
C16 C17 H17B 109.5 . .
C16 C17 H17C 109.5 . .
H17A C17 H17B 109.5 . .
H17A C17 H17C 109.5 . .
H17B C17 H17C 109.5 . .
C16 C18 H18A 109.5 . .
C16 C18 H18B 109.5 . .
C16 C18 H18C 109.5 . .
H18A C18 H18B 109.5 . .
H18A C18 H18C 109.5 . .
H18B C18 H18C 109.5 . .
C16 C19 H19A 109.5 . .
C16 C19 H19B 109.5 . .
C16 C19 H19C 109.5 . .
H19A C19 H19B 109.5 . .
H19A C19 H19C 109.5 . .
H19B C19 H19C 109.5 . .
C10 C20 C21 107.41(12) . .
C10 C20 C22 111.31(11) . .
C22 C20 C21 110.07(14) . .
C23 C20 C10 112.55(12) . .
C23 C20 C21 107.93(13) . .
C23 C20 C22 107.52(13) . .
C20 C21 H21A 109.5 . .
C20 C21 H21B 109.5 . .
C20 C21 H21C 109.5 . .
H21A C21 H21B 109.5 . .
H21A C21 H21C 109.5 . .
H21B C21 H21C 109.5 . .
C20 C22 H22A 109.5 . .
C20 C22 H22B 109.5 . .
C20 C22 H22C 109.5 . .
H22A C22 H22B 109.5 . .
H22A C22 H22C 109.5 . .
H22B C22 H22C 109.5 . .
C20 C23 H23A 109.5 . .
C20 C23 H23B 109.5 . .
C20 C23 H23C 109.5 . .
H23A C23 H23B 109.5 . .
H23A C23 H23C 109.5 . .
H23B C23 H23C 109.5 . .
P1 C24 H24 106.7 . .
C25 C24 P1 115.63(11) . .
C25 C24 H24 106.7 . .
C26 C24 P1 110.61(10) . .
C26 C24 H24 106.7 . .
C26 C24 C25 110.02(14) . .
C24 C25 H25A 109.5 . .
C24 C25 H25B 109.5 . .
C24 C25 H25C 109.5 . .
H25A C25 H25B 109.5 . .
H25A C25 H25C 109.5 . .
H25B C25 H25C 109.5 . .
C24 C26 H26A 109.5 . .
C24 C26 H26B 109.5 . .
C24 C26 H26C 109.5 . .
H26A C26 H26B 109.5 . .
H26A C26 H26C 109.5 . .
H26B C26 H26C 109.5 . .
H28A C28 H28B 109.5 . .
H28A C28 H28C 109.5 . .
H28B C28 H28C 109.5 . .
H28D C28 H28E 109.5 . .
H28D C28 H28F 109.5 . .
H28E C28 H28F 109.5 . .
C27A C28 H28A 109.5 . .
C27A C28 H28B 109.5 . .
C27A C28 H28C 109.5 . .
C27B C28 H28D 109.5 . .
C27B C28 H28E 109.5 . .
C27B C28 H28F 109.5 . .
P2 C30 H30 105.2 . .
C31 C30 P2 112.05(10) . .
C31 C30 H30 105.2 . .
C31 C30 C32 111.12(12) . .
C32 C30 P2 116.88(9) . .
C32 C30 H30 105.2 . .
C30 C31 H31A 109.5 . .
C30 C31 H31B 109.5 . .
C30 C31 H31C 109.5 . .
H31A C31 H31B 109.5 . .
H31A C31 H31C 109.5 . .
H31B C31 H31C 109.5 . .
C30 C32 H32A 109.5 . .
C30 C32 H32B 109.5 . .
C30 C32 H32C 109.5 . .
H32A C32 H32B 109.5 . .
H32A C32 H32C 109.5 . .
H32B C32 H32C 109.5 . .
P2 C33 H33 105.8 . .
C34 C33 P2 112.80(10) . .
C34 C33 H33 105.8 . .
C35 C33 P2 115.42(10) . .
C35 C33 H33 105.8 . .
C35 C33 C34 110.32(12) . .
C33 C34 H34A 109.5 . .
C33 C34 H34B 109.5 . .
C33 C34 H34C 109.5 . .
H34A C34 H34B 109.5 . .
H34A C34 H34C 109.5 . .
H34B C34 H34C 109.5 . .
C33 C35 H35A 109.5 . .
C33 C35 H35B 109.5 . .
C33 C35 H35C 109.5 . .
H35A C35 H35B 109.5 . .
H35A C35 H35C 109.5 . .
H35B C35 H35C 109.5 . .
Zr C48 H48A 111.6 . .
Zr C48 H48B 111.6 . .
H48A C48 H48B 109.4 . .
C49 C48 Zr 100.76(8) . .
C49 C48 H48A 111.6 . .
C49 C48 H48B 111.6 . .
C50 C49 C48 121.55(12) . .
C54 C49 C48 121.62(11) . .
C54 C49 C50 116.81(12) . .
C49 C50 H50 119.2 . .
C51 C50 C49 121.58(14) . .
C51 C50 H50 119.2 . .
C50 C51 H51 119.7 . .
C50 C51 C52 120.70(13) . .
C52 C51 H51 119.7 . .
C51 C52 H52 120.6 . .
C53 C52 C51 118.89(14) . .
C53 C52 H52 120.6 . .
C52 C53 H53 119.7 . .
C52 C53 C54 120.68(14) . .
C54 C53 H53 119.7 . .
C49 C54 H54 119.3 . .
C53 C54 C49 121.32(13) . .
C53 C54 H54 119.3 . .
Zr C55 H55A 112.1 . .
Zr C55 H55B 112.1 . .
H55A C55 H55B 109.7 . .
C56 C55 Zr 98.47(8) . .
C56 C55 H55A 112.1 . .
C56 C55 H55B 112.1 . .
C57 C56 C55 121.98(12) . .
C61 C56 C55 121.12(12) . .
C61 C56 C57 116.86(12) . .
C56 C57 H57 119.3 . .
C58 C57 C56 121.46(12) . .
C58 C57 H57 119.3 . .
C57 C58 H58 119.7 . .
C57 C58 C59 120.67(13) . .
C59 C58 H58 119.7 . .
C58 C59 H59 120.5 . .
C60 C59 C58 119.02(13) . .
C60 C59 H59 120.5 . .
C59 C60 H60 119.6 . .
C59 C60 C61 120.72(13) . .
C61 C60 H60 119.6 . .
C56 C61 H61 119.4 . .
C60 C61 C56 121.21(12) . .
C60 C61 H61 119.4 . .
P1 C27A H27A 108.6 . .
C28 C27A P1 112.21(17) . .
C28 C27A H27A 108.6 . .
C28 C27A C29A 109.5(2) . .
C29A C27A P1 109.17(19) . .
C29A C27A H27A 108.6 . .
C27A C29A H29A 109.5 . .
C27A C29A H29B 109.5 . .
C27A C29A H29C 109.5 . .
H29A C29A H29B 109.5 . .
H29A C29A H29C 109.5 . .
H29B C29A H29C 109.5 . .
P1 C27B H27B 108.0 . .
C28 C27B P1 103.7(3) . .
C28 C27B H27B 108.0 . .
C29B C27B P1 115.2(3) . .
C29B C27B C28 113.6(4) . .
C29B C27B H27B 108.0 . .
C27B C29B H29D 109.5 . .
C27B C29B H29E 109.5 . .
C27B C29B H29F 109.5 . .
H29D C29B H29E 109.5 . .
H29D C29B H29F 109.5 . .
H29E C29B H29F 109.5 . .
C82 C81 C83 118.5(2) . 2_666
C87 C81 C82 118.4(2) . .
C87 C81 C83 123.0(2) . 2_666
C81 C82 H82 119.8 . .
C83 C82 C81 120.42(17) . .
C83 C82 H82 119.8 . .
C81 C83 H83 119.5 2_666 .
C82 C83 C81 121.08(18) . 2_666
C82 C83 H83 119.5 . .
C81 C87 H87A 109.5 . .
C81 C87 H87B 109.5 . .
C81 C87 H87C 109.5 . .
H87A C87 H87B 109.5 . .
H87A C87 H87C 109.5 . .
H87B C87 H87C 109.5 . .

loop_
_geom_bond_atom_site_label_1
_geom_bond_atom_site_label_2
_geom_bond_distance
_geom_bond_site_symmetry_2
Zr P1 2.8232(9) .
Zr P2 2.7060(8) .
Zr N1 2.1597(12) .
Zr C15 2.3623(16) .
Zr C48 2.3039(15) .
Zr C55 2.3010(14) .
P1 C14 1.8345(14) .
P1 C24 1.8664(15) .
P1 C27A 1.847(3) .
P1 C27B 1.888(5) .
P2 C15 1.8089(14) .
P2 C30 1.8455(14) .
P2 C33 1.8591(14) .
N1 C2 1.4055(16) .
N1 C13 1.3985(15) .
C2 C3 1.4024(16) .
C2 C7 1.4025(16) .
C3 C4 1.3964(17) .
C3 C15 1.4817(17) .
C4 H4 0.9500 .
C4 C5 1.4149(17) .
C5 C6 1.3916(17) .
C5 C16 1.5363(18) .
C6 H6 0.9500 .
C6 C7 1.4072(17) .
C7 C8 1.4502(17) .
C8 C9 1.3940(17) .
C8 C13 1.4229(17) .
C9 H9 0.9500 .
C9 C10 1.3927(18) .
C10 C11 1.4094(18) .
C10 C20 1.5327(18) .
C11 H11 0.9500 .
C11 C12 1.3968(17) .
C12 C13 1.3980(17) .
C12 C14 1.5158(18) .
C14 H14A 0.9900 .
C14 H14B 0.9900 .
C15 H15 0.927(17) .
C16 C17 1.537(2) .
C16 C18 1.533(2) .
C16 C19 1.5324(19) .
C17 H17A 0.9800 .
C17 H17B 0.9800 .
C17 H17C 0.9800 .
C18 H18A 0.9800 .
C18 H18B 0.9800 .
C18 H18C 0.9800 .
C19 H19A 0.9800 .
C19 H19B 0.9800 .
C19 H19C 0.9800 .
C20 C21 1.536(2) .
C20 C22 1.535(2) .
C20 C23 1.531(2) .
C21 H21A 0.9800 .
C21 H21B 0.9800 .
C21 H21C 0.9800 .
C22 H22A 0.9800 .
C22 H22B 0.9800 .
C22 H22C 0.9800 .
C23 H23A 0.9800 .
C23 H23B 0.9800 .
C23 H23C 0.9800 .
C24 H24 1.0000 .
C24 C25 1.532(2) .
C24 C26 1.526(2) .
C25 H25A 0.9800 .
C25 H25B 0.9800 .
C25 H25C 0.9800 .
C26 H26A 0.9800 .
C26 H26B 0.9800 .
C26 H26C 0.9800 .
C28 H28A 0.9800 .
C28 H28B 0.9800 .
C28 H28C 0.9800 .
C28 H28D 0.9800 .
C28 H28E 0.9800 .
C28 H28F 0.9800 .
C28 C27A 1.494(3) .
C28 C27B 1.642(5) .
C30 H30 1.0000 .
C30 C31 1.527(2) .
C30 C32 1.528(2) .
C31 H31A 0.9800 .
C31 H31B 0.9800 .
C31 H31C 0.9800 .
C32 H32A 0.9800 .
C32 H32B 0.9800 .
C32 H32C 0.9800 .
C33 H33 1.0000 .
C33 C34 1.531(2) .
C33 C35 1.530(2) .
C34 H34A 0.9800 .
C34 H34B 0.9800 .
C34 H34C 0.9800 .
C35 H35A 0.9800 .
C35 H35B 0.9800 .
C35 H35C 0.9800 .
C48 H48A 0.9900 .
C48 H48B 0.9900 .
C48 C49 1.4810(18) .
C49 C50 1.4144(18) .
C49 C54 1.4040(19) .
C50 H50 0.9500 .
C50 C51 1.383(2) .
C51 H51 0.9500 .
C51 C52 1.391(2) .
C52 H52 0.9500 .
C52 C53 1.389(2) .
C53 H53 0.9500 .
C53 C54 1.3954(19) .
C54 H54 0.9500 .
C55 H55A 0.9900 .
C55 H55B 0.9900 .
C55 C56 1.4731(18) .
C56 C57 1.4142(19) .
C56 C61 1.4047(18) .
C57 H57 0.9500 .
C57 C58 1.382(2) .
C58 H58 0.9500 .
C58 C59 1.390(2) .
C59 H59 0.9500 .
C59 C60 1.385(2) .
C60 H60 0.9500 .
C60 C61 1.3943(19) .
C61 H61 0.9500 .
C27A H27A 1.0000 .
C27A C29A 1.528(4) .
C29A H29A 0.9800 .
C29A H29B 0.9800 .
C29A H29C 0.9800 .
C27B H27B 1.0000 .
C27B C29B 1.525(6) .
C29B H29D 0.9800 .
C29B H29E 0.9800 .
C29B H29F 0.9800 .
C81 C82 1.389(3) .
C81 C83 1.397(3) 2_666
C81 C87 1.327(4) .
C82 H82 0.9500 .
C82 C83 1.366(3) .
C83 C81 1.397(3) 2_666
C83 H83 0.9500 .
C87 H87A 0.9800 .
C87 H87B 0.9800 .
C87 H87C 0.9800 .

loop_
_geom_torsion_atom_site_label_1
_geom_torsion_atom_site_label_2
_geom_torsion_atom_site_label_3
_geom_torsion_atom_site_label_4
_geom_torsion
_geom_torsion_site_symmetry_1
_geom_torsion_site_symmetry_4
Zr P1 C14 C12 -43.90(11) . .
Zr P1 C24 C25 176.47(10) . .
Zr P1 C24 C26 -57.66(11) . .
Zr P1 C27A C28 -54.8(2) . .
Zr P1 C27A C29A 66.8(2) . .
Zr P1 C27B C28 -85.6(3) . .
Zr P1 C27B C29B 149.6(3) . .
Zr P2 C15 C3 97.05(9) . .
Zr P2 C30 C31 -110.11(10) . .
Zr P2 C30 C32 120.00(11) . .
Zr P2 C33 C34 111.95(11) . .
Zr P2 C33 C35 -119.98(10) . .
Zr N1 C2 C3 -17.85(13) . .
Zr N1 C2 C7 162.59(8) . .
Zr N1 C13 C8 -153.69(11) . .
Zr N1 C13 C12 25.0(2) . .
Zr C48 C49 C50 -108.32(11) . .
Zr C48 C49 C54 70.15(12) . .
Zr C55 C56 C57 112.67(11) . .
Zr C55 C56 C61 -64.95(12) . .
N1 C2 C3 C4 173.91(11) . .
N1 C2 C3 C15 -6.41(17) . .
N1 C2 C7 C6 -176.25(10) . .
N1 C2 C7 C8 3.18(13) . .
C2 N1 C13 C8 2.02(12) . .
C2 N1 C13 C12 -179.28(12) . .
C2 C3 C4 C5 4.24(17) . .
C2 C3 C15 Zr 23.92(12) . .
C2 C3 C15 P2 -59.98(13) . .
C2 C7 C8 C9 176.78(12) . .
C2 C7 C8 C13 -1.75(12) . .
C3 C2 C7 C6 4.19(17) . .
C3 C2 C7 C8 -176.38(10) . .
C3 C4 C5 C6 0.48(18) . .
C3 C4 C5 C16 178.40(11) . .
C4 C3 C15 Zr -156.45(10) . .
C4 C3 C15 P2 119.66(12) . .
C4 C5 C6 C7 -3.14(17) . .
C4 C5 C16 C17 -62.73(16) . .
C4 C5 C16 C18 57.02(15) . .
C4 C5 C16 C19 177.68(12) . .
C5 C6 C7 C2 0.92(17) . .
C5 C6 C7 C8 -178.30(12) . .
C6 C5 C16 C17 115.12(14) . .
C6 C5 C16 C18 -125.13(13) . .
C6 C5 C16 C19 -4.48(18) . .
C6 C7 C8 C9 -3.9(2) . .
C6 C7 C8 C13 177.55(13) . .
C7 C2 C3 C4 -6.57(16) . .
C7 C2 C3 C15 173.10(10) . .
C7 C8 C9 C10 -177.30(12) . .
C7 C8 C13 N1 -0.18(13) . .
C7 C8 C13 C12 -179.00(10) . .
C8 C9 C10 C11 -2.38(17) . .
C8 C9 C10 C20 172.45(11) . .
C9 C8 C13 N1 -178.92(10) . .
C9 C8 C13 C12 2.26(17) . .
C9 C10 C11 C12 0.51(18) . .
C9 C10 C20 C21 -94.48(16) . .
C9 C10 C20 C22 144.96(14) . .
C9 C10 C20 C23 24.18(17) . .
C10 C11 C12 C13 2.68(18) . .
C10 C11 C12 C14 -173.67(11) . .
C11 C10 C20 C21 80.24(16) . .
C11 C10 C20 C22 -40.32(17) . .
C11 C10 C20 C23 -161.10(12) . .
C11 C12 C13 N1 177.42(11) . .
C11 C12 C13 C8 -3.98(17) . .
C11 C12 C14 P1 -158.36(10) . .
C13 N1 C2 C3 176.29(11) . .
C13 N1 C2 C7 -3.26(13) . .
C13 C8 C9 C10 1.05(17) . .
C13 C12 C14 P1 25.58(16) . .
C14 P1 C24 C25 -60.93(13) . .
C14 P1 C24 C26 64.95(11) . .
C14 P1 C27A C28 179.51(17) . .
C14 P1 C27A C29A -58.9(2) . .
C14 P1 C27B C28 157.2(2) . .
C14 P1 C27B C29B 32.4(4) . .
C14 C12 C13 N1 -6.5(2) . .
C14 C12 C13 C8 172.13(11) . .
C15 P2 C30 C31 -172.07(10) . .
C15 P2 C30 C32 58.05(12) . .
C15 P2 C33 C34 178.09(10) . .
C15 P2 C33 C35 -53.84(12) . .
C15 C3 C4 C5 -175.41(11) . .
C16 C5 C6 C7 179.04(11) . .
C20 C10 C11 C12 -174.41(12) . .
C24 P1 C14 C12 -171.14(10) . .
C24 P1 C27A C28 75.5(2) . .
C24 P1 C27A C29A -162.98(17) . .
C24 P1 C27B C28 47.8(3) . .
C24 P1 C27B C29B -77.0(4) . .
C30 P2 C15 Zr 116.36(5) . .
C30 P2 C15 C3 -146.59(9) . .
C30 P2 C33 C34 -67.05(12) . .
C30 P2 C33 C35 61.02(12) . .
C33 P2 C15 Zr -123.09(5) . .
C33 P2 C15 C3 -26.05(11) . .
C33 P2 C30 C31 68.98(11) . .
C33 P2 C30 C32 -60.90(13) . .
C48 C49 C50 C51 179.92(12) . .
C48 C49 C54 C53 -178.50(12) . .
C49 C50 C51 C52 -2.0(2) . .
C50 C49 C54 C53 0.04(18) . .
C50 C51 C52 C53 1.1(2) . .
C51 C52 C53 C54 0.3(2) . .
C52 C53 C54 C49 -0.9(2) . .
C54 C49 C50 C51 1.38(19) . .
C55 C56 C57 C58 179.30(12) . .
C55 C56 C61 C60 178.91(12) . .
C56 C57 C58 C59 2.7(2) . .
C57 C56 C61 C60 1.18(18) . .
C57 C58 C59 C60 -0.5(2) . .
C58 C59 C60 C61 -1.3(2) . .
C59 C60 C61 C56 1.0(2) . .
C61 C56 C57 C58 -2.99(18) . .
C27A P1 C14 C12 86.41(14) . .
C27A P1 C24 C25 45.82(15) . .
C27A P1 C24 C26 171.69(12) . .
C27B P1 C14 C12 68.7(2) . .
C27B P1 C24 C25 49.5(2) . .
C27B P1 C24 C26 175.33(17) . .
C81 C82 C83 C81 0.1(3) . 2_666
C83 C81 C82 C83 -0.1(3) 2_666 .
C87 C81 C82 C83 -177.2(2) . .

loop_
_platon_squeeze_void_nr
_platon_squeeze_void_average_x
_platon_squeeze_void_average_y
_platon_squeeze_void_average_z
_platon_squeeze_void_volume
_platon_squeeze_void_count_electrons
_platon_squeeze_void_content
1 0.500 1.000 0.500 152 55 'disordered Toluene'
